data_4342806
loop_
_publ_author_name
'Rabten, Wangchuk'
'K\"ark\"as, Markus D'
'\%Akermark, Torbj\"orn'
'Chen, Hong'
'Liao, Rong-Zhen'
'Tinnis, Fredrik'
'Sun, Junliang'
'Siegbahn, Per E. M.'
'Andersson, Pher G.'
'\%Akermark, Bj\"orn'

_publ_section_title
;
 Catalytic water oxidation by a molecular ruthenium complex: unexpected
 generation of a single-site water oxidation catalyst.
;
_journal_issue 10
_journal_name_full 'Inorganic chemistry'
_journal_page_first 4611
_journal_page_last 4620
_journal_paper_doi 10.1021/ic502755c
_journal_volume 54
_journal_year 2015
_chemical_formula_sum 'C25 H25 F6 N5 O3 P Ru'
_chemical_formula_weight 689.54
_chemical_name_systematic
; 
 ? 
;
_space_group_IT_number 15
_symmetry_cell_setting monoclinic
_symmetry_space_group_name_Hall '-C 2yc'
_symmetry_space_group_name_H-M 'C 1 2/c 1'
_atom_sites_solution_hydrogens geom
_atom_sites_solution_primary direct
_atom_sites_solution_secondary difmap
_audit_creation_method SHELXL-97
_cell_angle_alpha 90.00
_cell_angle_beta 98.166(3)
_cell_angle_gamma 90.00
_cell_formula_units_Z 8
_cell_length_a 26.2206(8)
_cell_length_b 13.6043(5)
_cell_length_c 16.1759(6)
_cell_measurement_temperature 100(2)
_cell_volume 5711.6(3)
_computing_structure_refinement 'SHELXL-97 (Sheldrick, 1997)'
_computing_structure_solution 'SHELXS-97 (Sheldrick, 1990)'
_diffrn_ambient_temperature 100(2)
_diffrn_measured_fraction_theta_full 0.983
_diffrn_measured_fraction_theta_max 0.983
_diffrn_radiation_monochromator graphite
_diffrn_radiation_source 'fine-focus sealed tube'
_diffrn_radiation_type MoK\a
_diffrn_radiation_wavelength 0.71073
_diffrn_reflns_av_R_equivalents 0.0288
_diffrn_reflns_av_sigmaI/netI 0.0488
_diffrn_reflns_limit_h_max 32
_diffrn_reflns_limit_h_min -31
_diffrn_reflns_limit_k_max 16
_diffrn_reflns_limit_k_min -12
_diffrn_reflns_limit_l_max 20
_diffrn_reflns_limit_l_min -14
_diffrn_reflns_number 10985
_diffrn_reflns_theta_full 26.37
_diffrn_reflns_theta_max 26.37
_diffrn_reflns_theta_min 2.92
_exptl_absorpt_coefficient_mu 0.680
_exptl_absorpt_correction_T_max 0.9603
_exptl_absorpt_correction_T_min 0.9476
_exptl_absorpt_correction_type multi-scan
_exptl_absorpt_process_details
; 
CrysAlisPro, Agilent Technologies,
Version 1.171.36.32 (release 02-08-2013 CrysAlis171 .NET)
(compiled Aug  2 2013,16:46:58)
Empirical absorption correction using spherical harmonics,
 implemented in SCALE3 ABSPACK scaling algorithm.
;
_exptl_crystal_density_diffrn 1.604
_exptl_crystal_density_method 'not measured'
_exptl_crystal_F_000 2776
_exptl_crystal_size_max 0.08
_exptl_crystal_size_mid 0.08
_exptl_crystal_size_min 0.06
_platon_squeeze_details
;
;
_refine_diff_density_max 0.666
_refine_diff_density_min -0.624
_refine_diff_density_rms 0.082
_refine_ls_extinction_method none
_refine_ls_goodness_of_fit_ref 1.101
_refine_ls_hydrogen_treatment mixed
_refine_ls_matrix_type full
_refine_ls_number_parameters 367
_refine_ls_number_reflns 5740
_refine_ls_number_restraints 0
_refine_ls_restrained_S_all 1.101
_refine_ls_R_factor_all 0.0615
_refine_ls_R_factor_gt 0.0464
_refine_ls_shift/su_max 0.011
_refine_ls_shift/su_mean 0.000
_refine_ls_structure_factor_coef Fsqd
_refine_ls_weighting_details 'calc w=1/[\s^2^(Fo^2^)+(0.0336P)^2^+18.9013P] where P=(Fo^2^+2Fc^2^)/3'
_refine_ls_weighting_scheme calc
_refine_ls_wR_factor_gt 0.1019
_refine_ls_wR_factor_ref 0.1069
_reflns_number_gt 4675
_reflns_number_total 5740
_reflns_threshold_expression >2sigma(I)
_cod_data_source_file ic502755c_si_002.cif
_cod_data_source_block b
_cod_depositor_comments
;
The following automatic conversions were performed:

'_symmetry_cell_setting' value 'Monoclinic' changed to 'monoclinic'
according to
/usr/data/users/saulius/crontab/automatic-downloads/rss-feeds/ACS/lib/dictionaries/cif_core.dic
dictionary named 'cif_core.dic' version 2.4.2 from 2011-04-26.

Automatic conversion script
Id: cif_fix_values 3271 2015-04-21 07:52:19Z andrius 

 Adding full bibliography for 4342806.cif.
;
_cod_original_sg_symbol_H-M C2/c
_cod_database_code 4342806

loop_
_symmetry_equiv_pos_as_xyz
'x, y, z'
'-x, y, -z+1/2'
'x+1/2, y+1/2, z'
'-x+1/2, y+1/2, -z+1/2'
'-x, -y, -z'
'x, -y, z-1/2'
'-x+1/2, -y+1/2, -z'
'x+1/2, -y+1/2, z-1/2'

loop_
_atom_site_label
_atom_site_type_symbol
_atom_site_fract_x
_atom_site_fract_y
_atom_site_fract_z
_atom_site_U_iso_or_equiv
_atom_site_adp_type
_atom_site_occupancy
_atom_site_symmetry_multiplicity
_atom_site_calc_flag
_atom_site_refinement_flags
Ru1 Ru 0.628416(11) 0.61800(2) 0.403026(19) 0.02530(10) Uani 1 1 d .
C1 C 0.52409(14) 0.5769(3) 0.4237(2) 0.0273(8) Uani 1 1 d .
C2 C 0.54288(13) 0.6499(3) 0.4907(2) 0.0274(8) Uani 1 1 d .
C3 C 0.51663(16) 0.6899(3) 0.5502(3) 0.0408(11) Uani 1 1 d .
H3 H 0.4818 0.6723 0.5525 0.049 Uiso 1 1 calc R
C4 C 0.54186(18) 0.7568(4) 0.6072(3) 0.0475(12) Uani 1 1 d .
H4 H 0.5245 0.7837 0.6497 0.057 Uiso 1 1 calc R
C5 C 0.59266(18) 0.7845(4) 0.6020(3) 0.0451(11) Uani 1 1 d .
H5 H 0.6098 0.8313 0.6397 0.054 Uiso 1 1 calc R
C6 C 0.61713(15) 0.7427(3) 0.5411(3) 0.0333(9) Uani 1 1 d .
C7 C 0.67141(14) 0.7602(3) 0.5232(3) 0.0319(6) Uani 1 1 d .
C8 C 0.62967(15) 0.4487(3) 0.5245(3) 0.0346(9) Uani 1 1 d .
H8 H 0.5942 0.4645 0.5222 0.042 Uiso 1 1 calc R
C9 C 0.64815(17) 0.3679(3) 0.5688(3) 0.0381(10) Uani 1 1 d .
H9 H 0.6253 0.3279 0.5948 0.046 Uiso 1 1 calc R
C10 C 0.69993(18) 0.3434(3) 0.5763(3) 0.0400(10) Uani 1 1 d .
C11 C 0.7206(2) 0.2520(4) 0.6214(3) 0.0566(14) Uani 1 1 d .
H11A H 0.6969 0.2307 0.6595 0.085 Uiso 1 1 calc R
H11B H 0.7545 0.2660 0.6534 0.085 Uiso 1 1 calc R
H11C H 0.7240 0.1999 0.5807 0.085 Uiso 1 1 calc R
C12 C 0.73074(16) 0.4066(3) 0.5376(3) 0.0397(11) Uani 1 1 d .
H12 H 0.7668 0.3949 0.5427 0.048 Uiso 1 1 calc R
C13 C 0.71005(15) 0.4851(3) 0.4927(3) 0.0355(10) Uani 1 1 d .
H13 H 0.7321 0.5263 0.4662 0.043 Uiso 1 1 calc R
C14 C 0.65535(16) 0.4623(3) 0.2825(3) 0.0351(10) Uani 1 1 d .
H14 H 0.6235 0.4346 0.2922 0.042 Uiso 1 1 calc R
C15 C 0.68607(17) 0.4099(3) 0.2357(3) 0.0381(10) Uani 1 1 d .
H15 H 0.6748 0.3477 0.2135 0.046 Uiso 1 1 calc R
C16 C 0.73284(16) 0.4465(3) 0.2210(3) 0.0351(10) Uani 1 1 d .
C17 C 0.74623(16) 0.5385(3) 0.2534(3) 0.0365(10) Uani 1 1 d .
H17 H 0.7778 0.5678 0.2440 0.044 Uiso 1 1 calc R
C18 C 0.71408(15) 0.5871(3) 0.2989(2) 0.0310(9) Uani 1 1 d .
H18 H 0.7243 0.6501 0.3207 0.037 Uiso 1 1 calc R
C19 C 0.7684(2) 0.3898(4) 0.1730(3) 0.0588(15) Uani 1 1 d .
H19A H 0.7947 0.3564 0.2123 0.088 Uiso 1 1 calc R
H19B H 0.7852 0.4352 0.1383 0.088 Uiso 1 1 calc R
H19C H 0.7485 0.3410 0.1373 0.088 Uiso 1 1 calc R
C20 C 0.57371(15) 0.6960(3) 0.2406(3) 0.0333(9) Uani 1 1 d .
H20 H 0.5704 0.6278 0.2286 0.040 Uiso 1 1 calc R
C21 C 0.55355(16) 0.7621(3) 0.1801(3) 0.0365(10) Uani 1 1 d .
H21 H 0.5366 0.7386 0.1281 0.044 Uiso 1 1 calc R
C22 C 0.55771(17) 0.8622(3) 0.1941(3) 0.0405(10) Uani 1 1 d .
C23 C 0.58171(19) 0.8911(3) 0.2706(3) 0.0482(12) Uani 1 1 d .
H23 H 0.5852 0.9592 0.2834 0.058 Uiso 1 1 calc R
C24 C 0.60110(17) 0.8217(3) 0.3297(3) 0.0394(10) Uani 1 1 d .
H24 H 0.6174 0.8441 0.3826 0.047 Uiso 1 1 calc R
C25 C 0.5368(2) 0.9359(4) 0.1288(4) 0.0628(15) Uani 1 1 d .
H25A H 0.5193 0.9888 0.1549 0.094 Uiso 1 1 calc R
H25B H 0.5122 0.9034 0.0861 0.094 Uiso 1 1 calc R
H25C H 0.5652 0.9634 0.1027 0.094 Uiso 1 1 calc R
N1 N 0.68364(12) 0.7093(2) 0.4594(2) 0.0319(6) Uani 1 1 d .
H1 H 0.7139 0.7147 0.4424 0.038 Uiso 1 1 calc R
N2 N 0.59195(11) 0.6775(2) 0.48803(19) 0.0255(7) Uani 1 1 d .
N3 N 0.66880(11) 0.5505(2) 0.31455(19) 0.0265(7) Uani 1 1 d .
N4 N 0.65907(11) 0.5068(2) 0.48412(19) 0.0276(7) Uani 1 1 d .
N5 N 0.59797(11) 0.7243(2) 0.3160(2) 0.0274(7) Uani 1 1 d .
O1 O 0.70055(12) 0.8150(3) 0.5683(2) 0.0601(10) Uani 1 1 d .
O2 O 0.55986(10) 0.5449(2) 0.37847(18) 0.0353(7) Uani 1 1 d .
O3 O 0.47878(10) 0.5508(2) 0.41201(19) 0.0372(7) Uani 1 1 d .
F1 F 0.58156(18) 0.1761(4) 0.4512(3) 0.1290(19) Uani 1 1 d .
F2 F 0.56014(15) 0.1190(3) 0.3226(4) 0.133(2) Uani 1 1 d .
F3 F 0.63349(15) 0.0648(3) 0.3989(3) 0.1024(13) Uani 1 1 d .
F4 F 0.58517(14) 0.2704(2) 0.3450(3) 0.0913(12) Uani 1 1 d .
F5 F 0.65797(14) 0.2181(3) 0.4203(3) 0.1211(18) Uani 1 1 d .
F6 F 0.63641(19) 0.1580(5) 0.2939(3) 0.141(2) Uani 1 1 d .
P1 P 0.60911(5) 0.16721(10) 0.37252(9) 0.0478(3) Uani 1 1 d .

loop_
_atom_site_aniso_label
_atom_site_aniso_U_11
_atom_site_aniso_U_22
_atom_site_aniso_U_33
_atom_site_aniso_U_23
_atom_site_aniso_U_13
_atom_site_aniso_U_12
Ru1 0.01869(15) 0.02989(18) 0.02781(17) -0.00249(14) 0.00497(11) -0.00190(13)
C1 0.0206(18) 0.027(2) 0.034(2) 0.0074(17) 0.0033(16) 0.0007(16)
C2 0.0189(17) 0.031(2) 0.032(2) 0.0005(17) 0.0030(15) 0.0012(15)
C3 0.027(2) 0.046(3) 0.052(3) -0.002(2) 0.014(2) 0.0051(19)
C4 0.043(3) 0.055(3) 0.047(3) -0.016(2) 0.016(2) 0.006(2)
C5 0.048(3) 0.047(3) 0.041(3) -0.017(2) 0.007(2) -0.001(2)
C6 0.029(2) 0.034(2) 0.036(2) -0.0058(19) 0.0027(18) -0.0025(18)
C7 0.0198(12) 0.0373(15) 0.0384(14) -0.0067(12) 0.0037(11) -0.0069(11)
C8 0.027(2) 0.041(2) 0.037(2) -0.003(2) 0.0066(18) -0.0011(18)
C9 0.041(2) 0.038(3) 0.035(2) 0.003(2) 0.0074(19) -0.008(2)
C10 0.051(3) 0.037(2) 0.031(2) -0.004(2) -0.001(2) 0.007(2)
C11 0.076(4) 0.047(3) 0.045(3) 0.006(2) 0.002(3) 0.019(3)
C12 0.032(2) 0.053(3) 0.035(2) 0.002(2) 0.0060(18) 0.012(2)
C13 0.0238(19) 0.051(3) 0.033(2) 0.002(2) 0.0069(17) 0.0049(19)
C14 0.033(2) 0.035(2) 0.039(2) -0.0015(19) 0.0096(19) -0.0066(18)
C15 0.047(3) 0.026(2) 0.042(2) -0.0057(19) 0.009(2) 0.0015(19)
C16 0.037(2) 0.039(2) 0.030(2) 0.0036(19) 0.0080(18) 0.0118(19)
C17 0.029(2) 0.047(3) 0.035(2) 0.003(2) 0.0098(18) -0.0004(19)
C18 0.029(2) 0.031(2) 0.033(2) -0.0026(17) 0.0063(17) -0.0042(17)
C19 0.070(3) 0.058(3) 0.053(3) 0.002(3) 0.028(3) 0.027(3)
C20 0.031(2) 0.030(2) 0.038(2) -0.0053(19) 0.0017(18) -0.0025(17)
C21 0.036(2) 0.033(2) 0.039(2) -0.0014(19) 0.0007(19) 0.0027(19)
C22 0.039(2) 0.035(2) 0.048(3) 0.003(2) 0.010(2) 0.0031(19)
C23 0.059(3) 0.025(2) 0.059(3) -0.004(2) 0.002(2) 0.004(2)
C24 0.047(3) 0.030(2) 0.041(2) -0.0048(19) 0.004(2) -0.008(2)
C25 0.074(4) 0.045(3) 0.067(4) 0.015(3) 0.004(3) 0.008(3)
N1 0.0198(12) 0.0373(15) 0.0384(14) -0.0067(12) 0.0037(11) -0.0069(11)
N2 0.0204(15) 0.0266(17) 0.0298(17) -0.0046(14) 0.0048(13) -0.0014(13)
N3 0.0230(15) 0.0288(18) 0.0284(17) 0.0013(14) 0.0054(13) -0.0015(13)
N4 0.0195(15) 0.0359(19) 0.0278(17) -0.0016(15) 0.0052(13) -0.0017(14)
N5 0.0203(15) 0.0247(17) 0.0378(18) -0.0015(15) 0.0070(14) -0.0031(13)
O1 0.0416(18) 0.075(3) 0.062(2) -0.025(2) 0.0022(17) -0.0272(18)
O2 0.0287(14) 0.0385(17) 0.0390(16) -0.0018(13) 0.0059(13) -0.0046(12)
O3 0.0197(13) 0.0413(17) 0.0490(18) 0.0035(14) -0.0003(13) -0.0051(12)
F1 0.122(4) 0.165(4) 0.115(4) 0.037(3) 0.068(3) 0.055(3)
F2 0.063(2) 0.068(2) 0.248(6) -0.060(3) -0.045(3) 0.0068(19)
F3 0.097(3) 0.069(2) 0.131(4) -0.005(2) -0.021(3) 0.032(2)
F4 0.087(3) 0.049(2) 0.139(4) 0.011(2) 0.022(2) 0.0094(18)
F5 0.062(2) 0.112(3) 0.178(5) -0.083(3) -0.022(3) 0.004(2)
F6 0.119(4) 0.236(6) 0.077(3) -0.013(3) 0.041(3) 0.060(4)
P1 0.0357(6) 0.0459(7) 0.0618(8) -0.0157(6) 0.0068(6) 0.0029(6)

loop_
_atom_type_symbol
_atom_type_description
_atom_type_scat_dispersion_real
_atom_type_scat_dispersion_imag
_atom_type_scat_source
C C 0.0033 0.0016 'International Tables Vol C Tables 4.2.6.8 and 6.1.1.4'
H H 0.0000 0.0000 'International Tables Vol C Tables 4.2.6.8 and 6.1.1.4'
O O 0.0106 0.0060 'International Tables Vol C Tables 4.2.6.8 and 6.1.1.4'
N N 0.0061 0.0033 'International Tables Vol C Tables 4.2.6.8 and 6.1.1.4'
F F 0.0171 0.0103 'International Tables Vol C Tables 4.2.6.8 and 6.1.1.4'
P P 0.1023 0.0942 'International Tables Vol C Tables 4.2.6.8 and 6.1.1.4'
Ru Ru -1.2594 0.8363 'International Tables Vol C Tables 4.2.6.8 and 6.1.1.4'

loop_
_geom_angle_atom_site_label_1
_geom_angle_atom_site_label_2
_geom_angle_atom_site_label_3
_geom_angle
N2 Ru1 N1 79.60(12)
N2 Ru1 O2 80.44(12)
N1 Ru1 O2 160.00(12)
N2 Ru1 N4 92.37(12)
N1 Ru1 N4 88.54(13)
O2 Ru1 N4 91.10(12)
N2 Ru1 N5 90.52(12)
N1 Ru1 N5 93.40(13)
O2 Ru1 N5 87.95(11)
N4 Ru1 N5 176.77(12)
N2 Ru1 N3 178.07(13)
N1 Ru1 N3 100.19(12)
O2 Ru1 N3 99.73(11)
N4 Ru1 N3 85.70(12)
N5 Ru1 N3 91.41(12)
O3 C1 O2 124.0(4)
O3 C1 C2 120.9(3)
O2 C1 C2 115.2(3)
N2 C2 C3 119.2(4)
N2 C2 C1 112.2(3)
C3 C2 C1 128.5(3)
C2 C3 C4 119.0(4)
C2 C3 H3 120.5
C4 C3 H3 120.5
C5 C4 C3 120.2(4)
C5 C4 H4 119.9
C3 C4 H4 119.9
C6 C5 C4 118.5(4)
C6 C5 H5 120.7
C4 C5 H5 120.7
N2 C6 C5 119.7(4)
N2 C6 C7 111.8(3)
C5 C6 C7 128.4(4)
O1 C7 N1 125.6(4)
O1 C7 C6 120.3(4)
N1 C7 C6 114.1(3)
N4 C8 C9 123.1(4)
N4 C8 H8 118.4
C9 C8 H8 118.4
C8 C9 C10 120.7(4)
C8 C9 H9 119.7
C10 C9 H9 119.7
C9 C10 C12 116.0(4)
C9 C10 C11 121.5(4)
C12 C10 C11 122.5(4)
C10 C11 H11A 109.5
C10 C11 H11B 109.5
H11A C11 H11B 109.5
C10 C11 H11C 109.5
H11A C11 H11C 109.5
H11B C11 H11C 109.5
C13 C12 C10 120.9(4)
C13 C12 H12 119.6
C10 C12 H12 119.6
N4 C13 C12 122.5(4)
N4 C13 H13 118.8
C12 C13 H13 118.8
N3 C14 C15 122.4(4)
N3 C14 H14 118.8
C15 C14 H14 118.8
C16 C15 C14 120.8(4)
C16 C15 H15 119.6
C14 C15 H15 119.6
C15 C16 C17 116.6(4)
C15 C16 C19 122.4(4)
C17 C16 C19 121.1(4)
C18 C17 C16 120.0(4)
C18 C17 H17 120.0
C16 C17 H17 120.0
N3 C18 C17 123.4(4)
N3 C18 H18 118.3
C17 C18 H18 118.3
C16 C19 H19A 109.5
C16 C19 H19B 109.5
H19A C19 H19B 109.5
C16 C19 H19C 109.5
H19A C19 H19C 109.5
H19B C19 H19C 109.5
N5 C20 C21 122.7(4)
N5 C20 H20 118.6
C21 C20 H20 118.6
C20 C21 C22 120.9(4)
C20 C21 H21 119.6
C22 C21 H21 119.6
C23 C22 C21 116.6(4)
C23 C22 C25 121.4(4)
C21 C22 C25 121.9(5)
C22 C23 C24 120.4(4)
C22 C23 H23 119.8
C24 C23 H23 119.8
N5 C24 C23 123.3(4)
N5 C24 H24 118.4
C23 C24 H24 118.4
C22 C25 H25A 109.5
C22 C25 H25B 109.5
H25A C25 H25B 109.5
C22 C25 H25C 109.5
H25A C25 H25C 109.5
H25B C25 H25C 109.5
C7 N1 Ru1 115.9(2)
C7 N1 H1 122.1
Ru1 N1 H1 122.1
C6 N2 C2 123.3(3)
C6 N2 Ru1 118.6(2)
C2 N2 Ru1 118.1(2)
C14 N3 C18 116.8(3)
C14 N3 Ru1 121.7(2)
C18 N3 Ru1 120.6(3)
C8 N4 C13 116.7(3)
C8 N4 Ru1 122.5(3)
C13 N4 Ru1 120.5(3)
C24 N5 C20 116.1(4)
C24 N5 Ru1 124.1(3)
C20 N5 Ru1 119.8(3)
C1 O2 Ru1 113.6(2)
F6 P1 F5 90.0(3)
F6 P1 F1 179.7(4)
F5 P1 F1 90.2(3)
F6 P1 F2 89.1(3)
F5 P1 F2 178.2(3)
F1 P1 F2 90.7(3)
F6 P1 F3 86.2(3)
F5 P1 F3 89.1(2)
F1 P1 F3 93.8(3)
F2 P1 F3 92.3(2)
F6 P1 F4 93.0(3)
F5 P1 F4 90.6(2)
F1 P1 F4 87.1(2)
F2 P1 F4 87.9(2)
F3 P1 F4 179.1(2)

loop_
_geom_bond_atom_site_label_1
_geom_bond_atom_site_label_2
_geom_bond_distance
Ru1 N2 1.958(3)
Ru1 N1 2.023(3)
Ru1 O2 2.043(3)
Ru1 N4 2.087(3)
Ru1 N5 2.095(3)
Ru1 N3 2.108(3)
C1 O3 1.228(4)
C1 O2 1.341(4)
C1 C2 1.502(6)
C2 N2 1.347(4)
C2 C3 1.373(5)
C3 C4 1.393(6)
C3 H3 0.9500
C4 C5 1.398(6)
C4 H4 0.9500
C5 C6 1.372(6)
C5 H5 0.9500
C6 N2 1.341(5)
C6 C7 1.511(5)
C7 O1 1.231(5)
C7 N1 1.320(5)
C8 N4 1.337(5)
C8 C9 1.363(6)
C8 H8 0.9500
C9 C10 1.386(6)
C9 H9 0.9500
C10 C12 1.388(6)
C10 C11 1.503(6)
C11 H11A 0.9800
C11 H11B 0.9800
C11 H11C 0.9800
C12 C13 1.361(6)
C12 H12 0.9500
C13 N4 1.357(5)
C13 H13 0.9500
C14 N3 1.335(5)
C14 C15 1.379(6)
C14 H14 0.9500
C15 C16 1.376(6)
C15 H15 0.9500
C16 C17 1.382(6)
C16 C19 1.508(6)
C17 C18 1.366(5)
C17 H17 0.9500
C18 N3 1.344(5)
C18 H18 0.9500
C19 H19A 0.9800
C19 H19B 0.9800
C19 H19C 0.9800
C20 N5 1.349(5)
C20 C21 1.377(6)
C20 H20 0.9500
C21 C22 1.383(6)
C21 H21 0.9500
C22 C23 1.363(7)
C22 C25 1.502(7)
C23 C24 1.389(6)
C23 H23 0.9500
C24 N5 1.344(5)
C24 H24 0.9500
C25 H25A 0.9800
C25 H25B 0.9800
C25 H25C 0.9800
N1 H1 0.8800
F1 P1 1.555(4)
F2 P1 1.561(4)
F3 P1 1.567(4)
F4 P1 1.576(4)
F5 P1 1.561(4)
F6 P1 1.550(4)

loop_
_platon_squeeze_void_nr
_platon_squeeze_void_average_x
_platon_squeeze_void_average_y
_platon_squeeze_void_average_z
_platon_squeeze_void_volume
_platon_squeeze_void_count_electrons
_platon_squeeze_void_content
1 0.337 -0.030 0.398 26 1 ' '
2 0.337 0.029 0.898 26 1 ' '
3 0.663 -0.030 0.102 26 1 ' '
4 0.663 0.030 0.602 26 1 ' '
5 0.000 0.098 0.750 30 4 ' '
6 0.500 0.402 0.250 30 4 ' '
7 0.163 0.470 0.102 26 1 ' '
8 0.837 0.470 0.398 26 1 ' '
9 0.163 0.530 0.602 26 1 ' '
10 0.837 0.529 0.898 26 1 ' '
11 0.500 0.598 0.750 30 4 ' '
12 0.000 0.902 0.250 30 4 ' '
